data_7229874
loop_
_publ_author_name
'Yan, Yang-Tian'
'Liu, Jiao'
'Yang, Guo-Ping'
'Zhang, Fang'
'Fan, Ya-Ke'
'Zhang, Wen-Yan'
'Wang, Yao-Yu'

_publ_section_title
;
 Highly selective luminescence sensing for the detection of nitrobenzene
 and Fe3+ by new Cd(ii)-based MOFs
;
_journal_issue 4
_journal_name_full CrystEngComm
_journal_page_first 477
_journal_paper_doi 10.1039/C7CE01920C
_journal_volume 20
_journal_year 2018
_chemical_formula_moiety 'C23 H9 Cd O10, 3(C2 H8 N), H2 O, 1.5(O)'
_chemical_formula_sum 'C29 H35 Cd N3 O12.5'
_chemical_formula_weight 738.00
_space_group_crystal_system monoclinic
_space_group_IT_number 14
_space_group_name_Hall '-P 2yn'
_space_group_name_H-M_alt 'P 1 21/n 1'
_symmetry_space_group_name_Hall '-P 2yn'
_symmetry_space_group_name_H-M 'P 1 21/n 1'
_atom_sites_solution_hydrogens mixed
_audit_creation_date 2016-06-22
_audit_creation_method
;
Olex2 1.2-beta
(compiled 2016.02.19 svn.r3266 for OlexSys, GUI svn.r5155)
;
_audit_update_record
;
2017-08-14 deposited with the CCDC.
2017-12-11 downloaded from the CCDC.
;
_cell_angle_alpha 90
_cell_angle_beta 95.377(4)
_cell_angle_gamma 90
_cell_formula_units_Z 4
_cell_length_a 16.495(3)
_cell_length_b 10.1203(19)
_cell_length_c 20.613(4)
_cell_measurement_reflns_used 2117
_cell_measurement_temperature 296(2)
_cell_measurement_theta_max 21.508
_cell_measurement_theta_min 2.518
_cell_volume 3425.9(11)
_computing_molecular_graphics 'Olex2 (Dolomanov et al., 2009)'
_computing_publication_material 'Olex2 (Dolomanov et al., 2009)'
_computing_structure_refinement 'ShelXL (Sheldrick, 2015)'
_computing_structure_solution 'SHELXS-97 (Sheldrick, 2008)'
_diffrn_ambient_temperature 296.15
_diffrn_measured_fraction_theta_full 0.994
_diffrn_measured_fraction_theta_max 0.994
_diffrn_measurement_device_type 'Bruker APEX-II CCD'
_diffrn_measurement_method '\f and \w scans'
_diffrn_radiation_type MoK\a
_diffrn_radiation_wavelength 0.71073
_diffrn_reflns_av_R_equivalents 0.0791
_diffrn_reflns_av_unetI/netI 0.0953
_diffrn_reflns_Laue_measured_fraction_full 0.994
_diffrn_reflns_Laue_measured_fraction_max 0.994
_diffrn_reflns_limit_h_max 16
_diffrn_reflns_limit_h_min -19
_diffrn_reflns_limit_k_max 12
_diffrn_reflns_limit_k_min -12
_diffrn_reflns_limit_l_max 24
_diffrn_reflns_limit_l_min -20
_diffrn_reflns_number 16622
_diffrn_reflns_point_group_measured_fraction_full 0.994
_diffrn_reflns_point_group_measured_fraction_max 0.994
_diffrn_reflns_theta_full 25.027
_diffrn_reflns_theta_max 25.027
_diffrn_reflns_theta_min 1.514
_exptl_absorpt_coefficient_mu 0.701
_exptl_absorpt_correction_T_max 0.7457
_exptl_absorpt_correction_T_min 0.6543
_exptl_absorpt_correction_type multi-scan
_exptl_absorpt_process_details
;
SADABS-2008/1 (Bruker,2008) was used for absorption correction.
wR2(int) was 0.0825 before and 0.0612 after correction.
The Ratio of minimum to maximum transmission is 0.8774.
The \l/2 correction factor is 0.0015.
;
_exptl_crystal_colour colourless
_exptl_crystal_colour_primary colourless
_exptl_crystal_density_diffrn 1.431
_exptl_crystal_density_method 'not measured'
_exptl_crystal_description block
_exptl_crystal_F_000 1512
_exptl_crystal_size_max 0.27
_exptl_crystal_size_mid 0.23
_exptl_crystal_size_min 0.21
_refine_diff_density_max 1.949
_refine_diff_density_min -1.211
_refine_diff_density_rms 0.231
_refine_ls_extinction_method none
_refine_ls_goodness_of_fit_ref 1.041
_refine_ls_hydrogen_treatment constr
_refine_ls_matrix_type full
_refine_ls_number_parameters 418
_refine_ls_number_reflns 6001
_refine_ls_number_restraints 39
_refine_ls_restrained_S_all 1.055
_refine_ls_R_factor_all 0.1254
_refine_ls_R_factor_gt 0.0777
_refine_ls_shift/su_max 0.002
_refine_ls_shift/su_mean 0.000
_refine_ls_structure_factor_coef Fsqd
_refine_ls_weighting_details 'w=1/[\s^2^(Fo^2^)+(0.1812P)^2^] where P=(Fo^2^+2Fc^2^)/3'
_refine_ls_weighting_scheme calc
_refine_ls_wR_factor_gt 0.2215
_refine_ls_wR_factor_ref 0.2788
_reflns_Friedel_coverage 0.000
_reflns_number_gt 3784
_reflns_number_total 6001
_reflns_threshold_expression 'I > 2\s(I)'
_cod_data_source_file c7ce01920c2.cif
_cod_data_source_block 2
_cod_depositor_comments 'Adding full bibliography for 7229873--7229875.cif.'
_cod_original_formula_sum 'C29 H35 Cd N3 O12.50'
_cod_database_code 7229874
_shelx_space_group_comment
;
The symmetry employed for this shelxl refinement is uniquely defined
by the following loop, which should always be used as a source of
symmetry information in preference to the above space-group names.
They are only intended as comments.
;
_shelx_estimated_absorpt_t_max 0.867
_shelx_estimated_absorpt_t_min 0.833
_olex2_refinement_description
;
1. Fixed Uiso
 At 1.2 times of:
  All C(H) groups, All N(H,H) groups
 At 1.5 times of:
  All C(H,H,H) groups, All O(H,H) groups
2. Restrained distances
 N0AA-C1
 1.5 with sigma of 0.02
 N0AA-C2
 1.4 with sigma of 0.02
 C2-N0AA
 1.5 with sigma of 0.02
 C2-C1
 2.5 with sigma of 0.02
 H1C_$1-H2B
 2.1 with sigma of 0.02
 H1C_$1-H2C
 2.1 with sigma of 0.02
3. Rigid bond restraints
 C2, N0AA, C1
 with sigma for 1-2 distances of 0.01 and sigma for 1-3 distances of 0.01
 C2, N0AA, C1
 with sigma for 1-2 distances of 0.001 and sigma for 1-3 distances of 0.001
4. Uiso/Uaniso restraints and constraints
Uanis(O3W) \\sim Ueq, Uanis(O1W) \\sim Ueq: with sigma of 0.01 and sigma for
terminal atoms of 0.02
Uanis(C2) \\sim Ueq, Uanis(N0AA) \\sim Ueq, Uanis(C1) \\sim Ueq: with sigma of
0.01 and sigma for terminal atoms of 0.02
5.a Riding coordinates:
 O2AA(H2AF,H2AG)
5.b Secondary CH2 refined with riding coordinates:
 N2AA(H2AA,H2AB), N1AA(H1AD,H1AE), N0AA(H0AD,H0AE)
5.c Aromatic/amide H refined with riding coordinates:
 C5AA(H5AA), C3(H3), C8(H8), C12(H12), C14(H14), C22(H22), C20(H20), C17(H17),
 C13(H13)
5.d Idealised Me refined as rotating group:
 C0AA(H0AA,H0AB,H0AC), C1AA(H1AA,H1AB,H1AC), C2AA(H2AC,H2AD,H2AE), C3AA(H3AA,
 H3AB,H3AC), C1(H1A,H1B,H1C), C2(H2A,H2B,H2C)
;
_shelx_shelxl_version_number 2014/7
_olex2_submission_special_instructions 'No special instructions were received'

loop_
_space_group_symop_operation_xyz
'x, y, z'
'-x+1/2, y+1/2, -z+1/2'
'-x, -y, -z'
'x-1/2, -y-1/2, z-1/2'

loop_
_atom_site_label
_atom_site_type_symbol
_atom_site_fract_x
_atom_site_fract_y
_atom_site_fract_z
_atom_site_U_iso_or_equiv
_atom_site_adp_type
_atom_site_occupancy
_atom_site_site_symmetry_order
_atom_site_calc_flag
_atom_site_refinement_flags_posn
_atom_site_refinement_flags_adp
_atom_site_refinement_flags_occupancy
_atom_site_disorder_assembly
_atom_site_disorder_group
O4 O 0.0564(4) 0.3637(6) 0.3577(4) 0.0476(18) Uani 1 1 d . . . . .
Cd1 Cd -0.03707(4) 1.21027(6) 0.31805(3) 0.0308(3) Uani 1 1 d . . . . .
O1 O -0.0404(4) 0.9715(7) 0.3240(4) 0.060(2) Uani 1 1 d . . . . .
O2 O 0.0671(5) 1.0696(7) 0.3705(4) 0.055(2) Uani 1 1 d . . . . .
C7 C 0.1635(5) 0.7061(8) 0.4359(5) 0.035(2) Uani 1 1 d . . . . .
C5AA C 0.1331(5) 0.5916(9) 0.4049(5) 0.036(2) Uani 1 1 d . . . . .
H5AA H 0.1571 0.5104 0.4158 0.043 Uiso 1 1 calc R . . . .
C4 C 0.0687(6) 0.5976(8) 0.3590(5) 0.040(2) Uani 1 1 d . . . . .
C9 C 0.2348(5) 0.6976(8) 0.4887(5) 0.031(2) Uani 1 1 d . . . . .
C3 C 0.0339(6) 0.7175(9) 0.3412(5) 0.037(2) Uani 1 1 d . . . . .
H3 H -0.0104 0.7216 0.3099 0.045 Uiso 1 1 calc R . . . .
C8 C 0.1296(5) 0.8275(9) 0.4148(5) 0.035(2) Uani 1 1 d . . . . .
H8 H 0.1530 0.9047 0.4325 0.042 Uiso 1 1 calc R . . . .
C6AA C 0.0670(6) 0.8373(9) 0.3717(5) 0.041(2) Uani 1 1 d . . . . .
C15 C 0.3844(6) 0.6738(9) 0.5079(4) 0.033(2) Uani 1 1 d . . . . .
C10 C 0.2282(6) 0.7107(10) 0.5542(5) 0.038(2) Uani 1 1 d . . . . .
C4AA C 0.0277(6) 0.9660(10) 0.3517(5) 0.042(2) Uani 1 1 d . . . . .
C12 C 0.2991(6) 0.6964(11) 0.5949(5) 0.051(3) Uani 1 1 d . . . . .
H12 H 0.2962 0.6976 0.6397 0.061 Uiso 1 1 calc R . . . .
C14 C 0.3104(5) 0.6794(9) 0.4668(4) 0.031(2) Uani 1 1 d . . . . .
H14 H 0.3132 0.6703 0.4222 0.037 Uiso 1 1 calc R . . . .
C22 C 0.5337(6) 0.6629(10) 0.5165(5) 0.034(2) Uani 1 1 d . . . . .
H22 H 0.5318 0.6576 0.5614 0.041 Uiso 1 1 calc R . . . .
C16 C 0.4654(5) 0.6679(9) 0.4815(5) 0.033(2) Uani 1 1 d . . . . .
C20 C 0.6159(5) 0.6723(9) 0.4277(5) 0.037(2) Uani 1 1 d . . . . .
H20 H 0.6661 0.6756 0.4106 0.044 Uiso 1 1 calc R . . . .
C21 C 0.6098(6) 0.6647(10) 0.4940(5) 0.037(2) Uani 1 1 d . . . . .
C18 C 0.5437(6) 0.6748(10) 0.3880(5) 0.044(3) Uani 1 1 d . . . . .
C17 C 0.4681(6) 0.6711(10) 0.4125(5) 0.040(2) Uani 1 1 d . . . . .
H17 H 0.4203 0.6707 0.3846 0.048 Uiso 1 1 calc R . . . .
C11 C 0.1483(7) 0.7356(11) 0.5826(6) 0.045(3) Uani 1 1 d . . . . .
C13 C 0.3749(6) 0.6803(12) 0.5709(5) 0.051(3) Uani 1 1 d . . . . .
H13 H 0.4208 0.6738 0.6006 0.061 Uiso 1 1 calc R . . . .
C23 C 0.6877(6) 0.6705(11) 0.5396(6) 0.048(3) Uani 1 1 d . . . . .
O9 O 0.7513(5) 0.6975(11) 0.5167(5) 0.089(4) Uani 1 1 d . . . . .
O10 O 0.6823(5) 0.6416(11) 0.6013(4) 0.076(3) Uani 1 1 d . . . . .
O5 O 0.0855(5) 0.7412(12) 0.5533(5) 0.085(3) Uani 1 1 d . . . . .
C19 C 0.5455(6) 0.6839(9) 0.3142(5) 0.037(2) Uani 1 1 d . . . . .
O8 O 0.6094(4) 0.7100(7) 0.2905(3) 0.0476(18) Uani 1 1 d . . . . .
O7 O 0.4793(4) 0.6710(8) 0.2806(3) 0.0511(19) Uani 1 1 d . . . . .
C5 C 0.0277(6) 0.4701(10) 0.3325(5) 0.037(2) Uani 1 1 d . . . . .
O3 O -0.0287(5) 0.4747(8) 0.2910(5) 0.068(2) Uani 1 1 d . . . . .
O6 O 0.1548(5) 0.7478(9) 0.6443(4) 0.064(2) Uani 1 1 d . . . . .
N2AA N 0.0893(6) 0.2633(12) 0.4923(6) 0.073(3) Uani 1 1 d . . . . .
H2AA H 0.1292 0.2727 0.4664 0.088 Uiso 1 1 calc R . . . .
H2AB H 0.0421 0.2612 0.4677 0.088 Uiso 1 1 calc R . . . .
N1AA N 0.2087(8) 0.2248(19) 0.3207(7) 0.102(5) Uani 1 1 d . . . . .
H1AD H 0.2351 0.2769 0.3504 0.123 Uiso 1 1 calc R . . . .
H1AE H 0.1582 0.2165 0.3320 0.123 Uiso 1 1 calc R . . . .
O2AA O 0.5931(10) 0.5969(16) 0.7040(6) 0.166(7) Uani 1 1 d . . . . .
H2AF H 0.5710 0.5216 0.6977 0.249 Uiso 1 1 d R . . . .
H2AG H 0.5791 0.6467 0.6717 0.249 Uiso 1 1 d R . . . .
C0AA C 0.1013(11) 0.1354(15) 0.5325(8) 0.100(5) Uani 1 1 d . . . . .
H0AA H 0.0866 0.0608 0.5051 0.150 Uiso 1 1 calc GR . . . .
H0AB H 0.0674 0.1378 0.5679 0.150 Uiso 1 1 calc GR . . . .
H0AC H 0.1573 0.1279 0.5495 0.150 Uiso 1 1 calc GR . . . .
C1AA C 0.0903(10) 0.3778(15) 0.5408(8) 0.102(6) Uani 1 1 d . . . . .
H1AA H 0.0665 0.4546 0.5194 0.153 Uiso 1 1 calc GR . . . .
H1AB H 0.1455 0.3968 0.5572 0.153 Uiso 1 1 calc GR . . . .
H1AC H 0.0596 0.3538 0.5764 0.153 Uiso 1 1 calc GR . . . .
N0AA N 0.7902(12) 0.451(2) 0.2273(10) 0.180(7) Uani 1 1 d D U . A -1
H0AD H 0.7996 0.4893 0.1898 0.216 Uiso 1 1 calc R . . A -1
H0AE H 0.8300 0.3940 0.2383 0.216 Uiso 1 1 calc R . . A -1
C2AA C 0.203(2) 0.300(4) 0.256(2) 0.31(3) Uani 1 1 d . . . . .
H2AC H 0.2511 0.2841 0.2345 0.467 Uiso 1 1 calc GR . . . .
H2AD H 0.1980 0.3929 0.2644 0.467 Uiso 1 1 calc GR . . . .
H2AE H 0.1560 0.2703 0.2290 0.467 Uiso 1 1 calc GR . . . .
C3AA C 0.2449(17) 0.100(2) 0.3274(18) 0.229(18) Uani 1 1 d . . . . .
H3AA H 0.3030 0.1094 0.3339 0.343 Uiso 1 1 calc GR . . . .
H3AB H 0.2307 0.0489 0.2887 0.343 Uiso 1 1 calc GR . . . .
H3AC H 0.2259 0.0553 0.3643 0.343 Uiso 1 1 calc GR . . . .
O3W O 0.5000 0.0000 0.5000 0.296(18) Uani 1 2 d S TU P . .
O1W O 0.4805(18) 0.155(3) 0.3186(11) 0.279(12) Uani 1 1 d . U . . .
C1 C 0.7861(11) 0.5559(19) 0.2806(10) 0.135(6) Uani 1 1 d D U . A -1
H1A H 0.8321 0.5461 0.3124 0.202 Uiso 1 1 calc GR . . A -1
H1B H 0.7368 0.5446 0.3013 0.202 Uiso 1 1 calc GR . . A -1
H1C H 0.7868 0.6424 0.2616 0.202 Uiso 1 1 calc DGR . . A -1
C2 C 0.7098(16) 0.383(3) 0.2209(14) 0.273(13) Uani 1 1 d D U . A -1
H2A H 0.6674 0.4467 0.2105 0.410 Uiso 1 1 calc GR . . A -1
H2B H 0.7014 0.3402 0.2612 0.410 Uiso 1 1 calc DGR . . A -1
H2C H 0.7090 0.3185 0.1867 0.410 Uiso 1 1 calc DGR . . A -1

loop_
_atom_site_aniso_label
_atom_site_aniso_U_11
_atom_site_aniso_U_22
_atom_site_aniso_U_33
_atom_site_aniso_U_23
_atom_site_aniso_U_13
_atom_site_aniso_U_12
O4 0.058(4) 0.017(3) 0.068(5) 0.002(3) 0.006(4) -0.004(3)
Cd1 0.0278(4) 0.0271(4) 0.0385(4) -0.0007(3) 0.0087(3) 0.0025(3)
O1 0.048(5) 0.025(4) 0.107(7) 0.015(4) 0.005(5) 0.011(3)
O2 0.061(5) 0.028(4) 0.073(5) 0.002(4) -0.002(4) 0.004(4)
C7 0.031(5) 0.026(5) 0.052(6) -0.005(4) 0.020(4) 0.005(4)
C5AA 0.029(5) 0.025(5) 0.053(6) -0.004(4) 0.006(5) 0.001(4)
C4 0.033(5) 0.017(4) 0.072(7) 0.000(4) 0.022(5) 0.003(4)
C9 0.023(4) 0.021(4) 0.050(6) -0.001(4) 0.008(4) -0.002(3)
C3 0.030(5) 0.039(6) 0.042(6) 0.003(5) -0.001(4) 0.000(4)
C8 0.022(5) 0.030(5) 0.054(6) -0.006(4) 0.008(4) -0.002(4)
C6AA 0.048(6) 0.020(5) 0.056(6) 0.001(4) 0.015(5) 0.004(4)
C15 0.035(5) 0.035(5) 0.033(5) -0.002(4) 0.017(4) 0.001(4)
C10 0.036(5) 0.046(6) 0.035(5) -0.009(5) 0.012(4) -0.012(4)
C4AA 0.035(6) 0.034(6) 0.058(7) 0.011(5) 0.016(5) 0.009(4)
C12 0.036(6) 0.082(9) 0.038(6) 0.000(6) 0.019(5) 0.010(5)
C14 0.026(5) 0.038(5) 0.031(5) -0.006(4) 0.011(4) 0.003(4)
C22 0.035(5) 0.038(5) 0.031(5) 0.008(4) 0.010(4) 0.008(4)
C16 0.026(5) 0.032(5) 0.042(6) 0.002(4) 0.010(4) 0.002(4)
C20 0.021(5) 0.043(6) 0.050(6) 0.001(4) 0.017(4) 0.005(4)
C21 0.031(5) 0.041(5) 0.038(5) 0.001(4) 0.006(4) 0.004(4)
C18 0.041(6) 0.037(5) 0.060(7) 0.002(5) 0.031(5) 0.004(4)
C17 0.027(5) 0.046(6) 0.050(6) -0.003(5) 0.016(5) 0.000(4)
C11 0.035(6) 0.049(6) 0.052(7) -0.011(5) 0.012(5) -0.008(5)
C13 0.026(5) 0.076(8) 0.053(7) 0.000(6) 0.018(5) 0.001(5)
C23 0.029(5) 0.057(7) 0.057(7) 0.000(5) 0.005(5) -0.003(5)
O9 0.026(4) 0.165(11) 0.080(7) 0.001(6) 0.023(4) -0.018(5)
O10 0.048(5) 0.129(8) 0.049(5) -0.009(5) -0.004(4) -0.018(5)
O5 0.030(5) 0.162(10) 0.066(6) 0.012(6) 0.018(4) 0.019(5)
C19 0.035(5) 0.041(6) 0.036(5) 0.002(4) 0.011(5) 0.009(4)
O8 0.049(4) 0.058(5) 0.038(4) 0.005(3) 0.018(3) 0.005(4)
O7 0.046(4) 0.072(5) 0.037(4) 0.004(4) 0.013(4) -0.002(4)
C5 0.033(5) 0.040(6) 0.040(6) -0.006(5) 0.005(5) -0.003(4)
O3 0.056(5) 0.039(5) 0.105(7) -0.010(5) -0.015(5) 0.000(4)
O6 0.034(4) 0.095(6) 0.069(6) -0.024(5) 0.025(4) -0.001(4)
N2AA 0.028(5) 0.109(9) 0.083(8) -0.002(7) 0.004(5) -0.022(5)
N1AA 0.053(7) 0.183(17) 0.075(9) -0.013(10) 0.024(7) -0.044(9)
O2AA 0.234(17) 0.181(16) 0.093(9) -0.030(9) 0.063(10) -0.123(14)
C0AA 0.126(14) 0.066(10) 0.117(14) -0.012(10) 0.058(11) -0.002(10)
C1AA 0.115(13) 0.076(10) 0.131(14) 0.006(10) 0.096(12) 0.007(9)
N0AA 0.175(10) 0.151(10) 0.212(11) -0.016(8) 0.015(9) 0.038(8)
C2AA 0.19(3) 0.39(6) 0.38(6) -0.12(5) 0.14(4) -0.21(4)
C3AA 0.17(3) 0.081(16) 0.44(6) -0.06(2) 0.06(3) -0.040(17)
O3W 0.34(2) 0.23(2) 0.32(2) -0.023(18) 0.000(18) 0.014(18)
O1W 0.35(2) 0.271(19) 0.195(16) -0.025(14) -0.061(15) 0.011(16)
C1 0.099(11) 0.145(13) 0.160(13) 0.014(9) 0.010(11) 0.029(10)
C2 0.221(15) 0.30(2) 0.28(2) -0.048(15) -0.087(16) -0.041(14)

loop_
_atom_type_symbol
_atom_type_description
_atom_type_scat_dispersion_real
_atom_type_scat_dispersion_imag
_atom_type_scat_source
C C 0.0033 0.0016 'International Tables Vol C Tables 4.2.6.8 and 6.1.1.4'
H H 0.0000 0.0000 'International Tables Vol C Tables 4.2.6.8 and 6.1.1.4'
Cd Cd -0.8075 1.2024 'International Tables Vol C Tables 4.2.6.8 and 6.1.1.4'
N N 0.0061 0.0033 'International Tables Vol C Tables 4.2.6.8 and 6.1.1.4'
O O 0.0106 0.0060 'International Tables Vol C Tables 4.2.6.8 and 6.1.1.4'

loop_
_geom_angle_atom_site_label_1
_geom_angle_atom_site_label_2
_geom_angle_atom_site_label_3
_geom_angle
_geom_angle_site_symmetry_1
_geom_angle_site_symmetry_3
C5 O4 Cd1 102.5(6) . 1_545
O4 Cd1 O1 132.7(3) 1_565 .
O4 Cd1 O2 79.2(3) 1_565 .
O4 Cd1 C4AA 106.7(3) 1_565 .
O4 Cd1 C19 113.1(3) 1_565 2
O4 Cd1 O8 125.8(2) 1_565 2
O4 Cd1 O7 96.3(3) 1_565 2
O1 Cd1 C4AA 26.1(3) . .
O1 Cd1 C19 87.4(3) . 2
O1 Cd1 O8 91.9(3) . 2
O2 Cd1 O1 53.5(2) . .
O2 Cd1 C4AA 27.6(3) . .
O2 Cd1 C19 110.9(3) . 2
O2 Cd1 O8 132.8(3) . 2
C19 Cd1 C4AA 98.4(3) 2 .
O8 Cd1 C4AA 112.0(3) 2 .
O8 Cd1 C19 26.8(3) 2 2
O7 Cd1 O1 83.6(3) 2 .
O7 Cd1 O2 87.6(3) 2 .
O7 Cd1 C4AA 83.6(3) 2 .
O7 Cd1 C19 27.0(3) 2 2
O7 Cd1 O8 53.8(2) 2 2
O6 Cd1 O4 109.4(3) 3_576 1_565
O6 Cd1 O1 98.6(3) 3_576 .
O6 Cd1 O2 124.9(3) 3_576 .
O6 Cd1 C4AA 114.7(3) 3_576 .
O6 Cd1 C19 114.0(3) 3_576 2
O6 Cd1 O8 87.2(3) 3_576 2
O6 Cd1 O7 141.1(3) 3_576 2
C4AA O1 Cd1 92.6(6) . .
C4AA O2 Cd1 91.5(6) . .
C5AA C7 C9 120.0(8) . .
C5AA C7 C8 118.0(9) . .
C8 C7 C9 121.9(8) . .
C4 C5AA C7 120.5(8) . .
C5AA C4 C3 120.3(9) . .
C5AA C4 C5 120.1(8) . .
C3 C4 C5 119.2(9) . .
C10 C9 C7 124.7(8) . .
C10 C9 C14 119.5(9) . .
C14 C9 C7 115.8(8) . .
C4 C3 C6AA 119.4(9) . .
C6AA C8 C7 123.2(9) . .
C3 C6AA C4AA 118.2(9) . .
C8 C6AA C3 118.4(9) . .
C8 C6AA C4AA 123.4(9) . .
C14 C15 C16 122.3(8) . .
C13 C15 C14 114.2(9) . .
C13 C15 C16 123.5(9) . .
C9 C10 C12 116.6(9) . .
C9 C10 C11 123.3(9) . .
C12 C10 C11 120.1(9) . .
O1 C4AA Cd1 61.4(5) . .
O1 C4AA O2 122.0(9) . .
O1 C4AA C6AA 121.9(10) . .
O2 C4AA Cd1 60.9(5) . .
O2 C4AA C6AA 115.8(9) . .
C6AA C4AA Cd1 176.7(8) . .
C10 C12 C13 122.2(10) . .
C9 C14 C15 124.3(8) . .
C16 C22 C21 126.2(9) . .
C22 C16 C15 124.6(9) . .
C22 C16 C17 117.0(8) . .
C17 C16 C15 118.3(8) . .
C18 C20 C21 116.6(8) . .
C22 C21 C20 119.1(9) . .
C22 C21 C23 122.4(9) . .
C20 C21 C23 118.2(8) . .
C20 C18 C17 122.5(10) . .
C20 C18 C19 119.7(8) . .
C17 C18 C19 117.7(10) . .
C18 C17 C16 118.4(9) . .
O5 C11 C10 125.5(11) . .
O5 C11 O6 120.4(10) . .
O6 C11 C10 114.1(10) . .
C15 C13 C12 123.0(11) . .
O9 C23 C21 118.5(10) . .
O9 C23 O10 124.2(10) . .
O10 C23 C21 117.2(9) . .
C18 C19 Cd1 175.5(7) . 2_545
O8 C19 Cd1 63.2(5) . 2_545
O8 C19 C18 120.3(9) . .
O8 C19 O7 122.9(9) . .
O7 C19 Cd1 59.7(5) . 2_545
O7 C19 C18 116.7(9) . .
C19 O8 Cd1 90.0(6) . 2_545
C19 O7 Cd1 93.3(6) . 2_545
O4 C5 C4 115.7(9) . .
O3 C5 O4 123.9(9) . .
O3 C5 C4 120.4(9) . .
C11 O6 Cd1 112.2(7) . 3_576
C1AA N2AA C0AA 107.0(12) . .
C3AA N1AA C2AA 122(2) . .
C2 N0AA C1 106.6(14) . .

loop_
_geom_bond_atom_site_label_1
_geom_bond_atom_site_label_2
_geom_bond_distance
_geom_bond_site_symmetry_2
O4 Cd1 2.285(7) 1_545
O4 C5 1.268(12) .
Cd1 O4 2.285(7) 1_565
Cd1 O1 2.421(7) .
Cd1 O2 2.409(7) .
Cd1 C4AA 2.755(9) .
Cd1 C19 2.729(10) 2
Cd1 O8 2.435(7) 2
Cd1 O7 2.359(7) 2
Cd1 O6 2.199(7) 3_576
O1 C4AA 1.212(12) .
O2 C4AA 1.275(12) .
C7 C5AA 1.394(12) .
C7 C9 1.526(14) .
C7 C8 1.402(13) .
C5AA C4 1.356(14) .
C4 C3 1.378(13) .
C4 C5 1.533(13) .
C9 C10 1.371(14) .
C9 C14 1.378(12) .
C3 C6AA 1.449(14) .
C8 C6AA 1.301(14) .
C6AA C4AA 1.496(13) .
C15 C14 1.420(13) .
C15 C16 1.491(12) .
C15 C13 1.325(14) .
C10 C12 1.381(15) .
C10 C11 1.513(14) .
C12 C13 1.397(14) .
C22 C16 1.280(13) .
C22 C21 1.379(12) .
C16 C17 1.429(14) .
C20 C21 1.383(13) .
C20 C18 1.381(15) .
C21 C23 1.521(14) .
C18 C17 1.390(13) .
C18 C19 1.527(14) .
C11 O5 1.150(13) .
C11 O6 1.273(13) .
C23 O9 1.221(12) .
C23 O10 1.316(13) .
C19 Cd1 2.729(10) 2_545
C19 O8 1.230(12) .
C19 O7 1.243(12) .
O8 Cd1 2.435(7) 2_545
O7 Cd1 2.359(7) 2_545
C5 O3 1.205(12) .
O6 Cd1 2.199(7) 3_576
N2AA C0AA 1.540(19) .
N2AA C1AA 1.529(19) .
N1AA C2AA 1.53(5) .
N1AA C3AA 1.40(3) .
N0AA C1 1.531(16) .
N0AA C2 1.489(13) .

loop_
_geom_torsion_atom_site_label_1
_geom_torsion_atom_site_label_2
_geom_torsion_atom_site_label_3
_geom_torsion_atom_site_label_4
_geom_torsion
_geom_torsion_site_symmetry_1
_geom_torsion_site_symmetry_4
Cd1 O4 C5 C4 169.7(6) 1_545 .
Cd1 O4 C5 O3 -9.3(12) 1_545 .
Cd1 O1 C4AA O2 6.1(11) . .
Cd1 O1 C4AA C6AA 179.9(9) . .
Cd1 O2 C4AA O1 -6.1(11) . .
Cd1 O2 C4AA C6AA 179.7(7) . .
C7 C5AA C4 C3 1.7(15) . .
C7 C5AA C4 C5 -171.0(8) . .
C7 C9 C10 C12 178.3(9) . .
C7 C9 C10 C11 0.0(15) . .
C7 C9 C14 C15 177.7(8) . .
C7 C8 C6AA C3 -3.8(15) . .
C7 C8 C6AA C4AA 176.4(9) . .
C5AA C7 C9 C10 -105.4(11) . .
C5AA C7 C9 C14 76.7(11) . .
C5AA C7 C8 C6AA 5.8(14) . .
C5AA C4 C3 C6AA 0.4(15) . .
C5AA C4 C5 O4 2.1(13) . .
C5AA C4 C5 O3 -178.9(10) . .
C4 C3 C6AA C8 0.6(15) . .
C4 C3 C6AA C4AA -179.6(9) . .
C9 C7 C5AA C4 178.5(9) . .
C9 C7 C8 C6AA -177.4(9) . .
C9 C10 C12 C13 5.1(16) . .
C9 C10 C11 O5 3.0(18) . .
C9 C10 C11 O6 -178.5(10) . .
C3 C4 C5 O4 -170.7(9) . .
C3 C4 C5 O3 8.4(15) . .
C3 C6AA C4AA O1 18.2(15) . .
C3 C6AA C4AA O2 -167.7(9) . .
C8 C7 C5AA C4 -4.6(14) . .
C8 C7 C9 C10 77.9(12) . .
C8 C7 C9 C14 -100.0(10) . .
C8 C6AA C4AA O1 -162.1(11) . .
C8 C6AA C4AA O2 12.1(15) . .
C15 C16 C17 C18 175.6(8) . .
C10 C9 C14 C15 -0.3(14) . .
C10 C12 C13 C15 -1.9(19) . .
C10 C11 O6 Cd1 178.3(7) . 3_576
C12 C10 C11 O5 -175.2(13) . .
C12 C10 C11 O6 3.3(15) . .
C14 C9 C10 C12 -3.9(14) . .
C14 C9 C10 C11 177.8(9) . .
C14 C15 C16 C22 179.8(9) . .
C14 C15 C16 C17 1.4(13) . .
C14 C15 C13 C12 -2.3(16) . .
C22 C16 C17 C18 -2.9(14) . .
C22 C21 C23 O9 -166.0(11) . .
C22 C21 C23 O10 16.2(16) . .
C16 C15 C14 C9 -173.6(9) . .
C16 C15 C13 C12 174.7(10) . .
C16 C22 C21 C20 -0.1(16) . .
C16 C22 C21 C23 174.5(10) . .
C20 C21 C23 O9 8.7(16) . .
C20 C21 C23 O10 -169.1(10) . .
C20 C18 C17 C16 1.6(15) . .
C20 C18 C19 O8 -11.6(14) . .
C20 C18 C19 O7 172.2(9) . .
C21 C22 C16 C15 -176.2(9) . .
C21 C22 C16 C17 2.3(16) . .
C21 C20 C18 C17 0.5(15) . .
C21 C20 C18 C19 179.7(9) . .
C18 C20 C21 C22 -1.3(14) . .
C18 C20 C21 C23 -176.2(9) . .
C18 C19 O8 Cd1 -176.7(8) . 2_545
C18 C19 O7 Cd1 176.8(7) . 2_545
C17 C18 C19 O8 167.6(9) . .
C17 C18 C19 O7 -8.6(14) . .
C11 C10 C12 C13 -176.5(10) . .
C13 C15 C14 C9 3.5(14) . .
C13 C15 C16 C22 3.1(16) . .
C13 C15 C16 C17 -175.4(10) . .
O5 C11 O6 Cd1 -3.2(15) . 3_576
C19 C18 C17 C16 -177.6(8) . .
O8 C19 O7 Cd1 0.8(10) . 2_545
O7 C19 O8 Cd1 -0.7(10) . 2_545
C5 C4 C3 C6AA 173.1(8) . .
